data_7041222
loop_
_publ_author_name
'Khalil, Georges'
'Orvain, Christophe'
'Fang, Lu'
'Barloy, Laurent'
'Chaumont, Alain'
'Gaiddon, Christian'
'Henry, Marc'
'Kyritsakas, Nathalie'
'Mobian, Pierre'

_publ_section_title
;
 Monomeric Ti(iv)-based complexes incorporating luminescent nitrogen
 ligands: synthesis, structural characterization, emission spectroscopy
 and cytotoxic activities.
;
_journal_issue 47
_journal_name_full 'Dalton transactions (Cambridge, England : 2003)'
_journal_page_first 19072
_journal_page_last 19085
_journal_paper_doi 10.1039/c6dt03477b
_journal_volume 45
_journal_year 2016
_chemical_formula_moiety '2(C80 H54 N4 O4 Ti), C5 H12'
_chemical_formula_sum 'C165 H120 N8 O8 Ti2'
_chemical_formula_weight 2438.48
_space_group_crystal_system monoclinic
_space_group_IT_number 14
_space_group_name_Hall '-P 2ybc'
_space_group_name_H-M_alt 'P 1 21/c 1'
_symmetry_space_group_name_Hall '-P 2ybc'
_symmetry_space_group_name_H-M 'P 1 21/c 1'
_atom_sites_solution_hydrogens geom
_audit_block_doi 10.5517/ccdc.csd.cc1l8r8w
_audit_creation_method SHELXL-2014/6
_audit_update_record
;
2016-06-28 deposited with the CCDC.
2016-10-31 downloaded from the CCDC.
;
_cell_angle_alpha 90
_cell_angle_beta 96.372(4)
_cell_angle_gamma 90
_cell_formula_units_Z 2
_cell_length_a 20.622(2)
_cell_length_b 13.9118(16)
_cell_length_c 23.906(3)
_cell_measurement_reflns_used 26000
_cell_measurement_temperature 173(2)
_cell_measurement_theta_max 25.
_cell_measurement_theta_min 2.5
_cell_volume 6816.0(13)
_computing_cell_refinement 'Bruker SAINT'
_computing_data_collection 'Bruker APEX2'
_computing_data_reduction 'Bruker SAINT'
_computing_molecular_graphics 'Bruker SHELXTL'
_computing_publication_material 'Bruker SHELXTL'
_computing_structure_refinement 'SHELXL-2014 (Sheldrick 2014)'
_computing_structure_solution 'SHELXS-97 (Sheldrick 2008)'
_diffrn_ambient_temperature 173(2)
_diffrn_measured_fraction_theta_full 0.968
_diffrn_measured_fraction_theta_max 0.846
_diffrn_measurement_device_type 'Bruker APEX-II CCD'
_diffrn_measurement_method '\f and \w scans'
_diffrn_radiation_type MoK\a
_diffrn_radiation_wavelength 0.71073
_diffrn_reflns_av_R_equivalents 0.1213
_diffrn_reflns_av_unetI/netI 0.1817
_diffrn_reflns_Laue_measured_fraction_full 0.968
_diffrn_reflns_Laue_measured_fraction_max 0.846
_diffrn_reflns_limit_h_max 25
_diffrn_reflns_limit_h_min -26
_diffrn_reflns_limit_k_max 16
_diffrn_reflns_limit_k_min -18
_diffrn_reflns_limit_l_max 29
_diffrn_reflns_limit_l_min -16
_diffrn_reflns_number 13151
_diffrn_reflns_point_group_measured_fraction_full 0.968
_diffrn_reflns_point_group_measured_fraction_max 0.846
_diffrn_reflns_theta_full 25.242
_diffrn_reflns_theta_max 27.333
_diffrn_reflns_theta_min 1.769
_exptl_absorpt_coefficient_mu 0.179
_exptl_absorpt_correction_T_max 0.995
_exptl_absorpt_correction_T_min 0.992
_exptl_absorpt_correction_type multi-scan
_exptl_absorpt_process_details sadabs
_exptl_crystal_colour orange
_exptl_crystal_density_diffrn 1.188
_exptl_crystal_density_meas ?
_exptl_crystal_description prism
_exptl_crystal_F_000 2548
_exptl_crystal_size_max 0.050
_exptl_crystal_size_mid 0.040
_exptl_crystal_size_min 0.040
_platon_squeeze_details
;
;
_refine_diff_density_max 1.024
_refine_diff_density_min -0.696
_refine_diff_density_rms 0.094
_refine_ls_extinction_method none
_refine_ls_goodness_of_fit_ref 1.137
_refine_ls_hydrogen_treatment constr
_refine_ls_matrix_type full
_refine_ls_number_parameters 717
_refine_ls_number_reflns 13151
_refine_ls_number_restraints 18
_refine_ls_restrained_S_all 1.165
_refine_ls_R_factor_all 0.2594
_refine_ls_R_factor_gt 0.1288
_refine_ls_shift/su_max 0.051
_refine_ls_shift/su_mean 0.029
_refine_ls_structure_factor_coef Fsqd
_refine_ls_weighting_details 'w=1/[\s^2^(Fo^2^)+(0.1314P)^2^+0.7164P] where P=(Fo^2^+2Fc^2^)/3'
_refine_ls_weighting_scheme calc
_refine_ls_wR_factor_gt 0.2970
_refine_ls_wR_factor_ref 0.3330
_reflns_Friedel_coverage 0.000
_reflns_number_gt 4890
_reflns_number_total 13151
_reflns_threshold_expression 'I > 2\s(I)'
_cod_data_source_file c6dt03477b2.cif
_cod_data_source_block e3303a_a
_cod_depositor_comments
;
The following automatic conversions were performed:

'_exptl_crystal_density_meas' value 'none' was changed to '?' - the
value is perceived as not measured.

Automatic conversion script
Id: cif_fix_values 4268 2015-11-12 08:31:59Z antanas 

 Adding full bibliography for 7041221--7041224.cif.
;
_cod_original_cell_volume 6816.0(14)
_cod_database_code 7041222
_shelx_space_group_comment
;
The symmetry employed for this shelxl refinement is uniquely defined
by the following loop, which should always be used as a source of
symmetry information in preference to the above space-group names.
They are only intended as comments.
;
_shelx_estimated_absorpt_t_min 0.991
_shelx_estimated_absorpt_t_max 0.993
_shelxl_version_number 2014/6

loop_
_space_group_symop_operation_xyz
'x, y, z'
'-x, y+1/2, -z+1/2'
'-x, -y, -z'
'x, -y-1/2, z-1/2'

loop_
_atom_site_label
_atom_site_type_symbol
_atom_site_fract_x
_atom_site_fract_y
_atom_site_fract_z
_atom_site_U_iso_or_equiv
_atom_site_adp_type
_atom_site_occupancy
_atom_site_site_symmetry_order
_atom_site_calc_flag
_atom_site_refinement_flags_posn
_atom_site_refinement_flags_adp
_atom_site_refinement_flags_occupancy
Ti1 Ti 0.71639(6) 0.40758(8) 0.14235(4) 0.0424(4) Uani 1 1 d . . .
N1 N 0.6423(2) 0.3772(3) 0.20194(17) 0.0625(17) Uani 1 1 d G . .
C1 C 0.5801(3) 0.3452(3) 0.18211(15) 0.075(2) Uani 1 1 d G . .
H1 H 0.5693 0.3327 0.1431 0.090 Uiso 1 1 calc R U .
C2 C 0.5337(2) 0.3316(4) 0.2193(2) 0.0874(12) Uani 1 1 d G . .
H2 H 0.4912 0.3097 0.2058 0.105 Uiso 1 1 calc R U .
C3 C 0.5495(3) 0.3499(3) 0.2764(2) 0.0874(12) Uani 1 1 d DG . .
N2 N 0.6117(3) 0.3819(3) 0.29620(14) 0.0874(12) Uani 1 1 d G . .
C4 C 0.6581(2) 0.3955(3) 0.25899(19) 0.066(2) Uani 1 1 d G . .
C5 C 0.4971(5) 0.3345(5) 0.3131(3) 0.0874(12) Uani 1 1 d D . .
H5 H 0.4557 0.3111 0.2976 0.105 Uiso 1 1 calc R U .
C6 C 0.5078(5) 0.3526(5) 0.3657(3) 0.0874(12) Uani 1 1 d D . .
H6 H 0.5508 0.3729 0.3787 0.105 Uiso 1 1 calc R U .
C7 C 0.4609(5) 0.3461(6) 0.4098(4) 0.0874(12) Uani 1 1 d D . .
C8 C 0.3959(5) 0.3208(6) 0.3957(4) 0.097(3) Uani 1 1 d D . .
H8 H 0.3824 0.3026 0.3579 0.116 Uiso 1 1 calc R U .
C9 C 0.3506(7) 0.3205(7) 0.4326(4) 0.131(4) Uani 1 1 d D . .
H9 H 0.3068 0.3031 0.4202 0.157 Uiso 1 1 calc R U .
C10 C 0.3671(4) 0.3445(5) 0.4864(2) 0.1218(19) Uani 1 1 d DG . .
C11 C 0.3216(3) 0.3508(5) 0.5251(3) 0.1218(19) Uani 1 1 d G . .
H11 H 0.2776 0.3325 0.5144 0.146 Uiso 1 1 calc R U .
C12 C 0.3406(3) 0.3838(5) 0.5793(3) 0.1218(19) Uani 1 1 d G . .
H12 H 0.3095 0.3881 0.6057 0.146 Uiso 1 1 calc R U .
C13 C 0.4050(4) 0.4106(4) 0.5949(2) 0.1218(19) Uani 1 1 d G . .
H13 H 0.4180 0.4331 0.6319 0.146 Uiso 1 1 calc R U .
C14 C 0.4505(3) 0.4042(5) 0.5563(3) 0.1218(19) Uani 1 1 d G . .
H14 H 0.4945 0.4225 0.5669 0.146 Uiso 1 1 calc R U .
C15 C 0.4315(4) 0.3712(5) 0.5020(3) 0.118(4) Uani 1 1 d DG . .
C16 C 0.4820(5) 0.3700(8) 0.4632(4) 0.122(4) Uani 1 1 d D . .
H16 H 0.5263 0.3850 0.4750 0.146 Uiso 1 1 calc R U .
N3 N 0.7581(3) 0.4459(3) 0.22996(13) 0.0644(17) Uani 1 1 d G . .
C17 C 0.7175(2) 0.4306(3) 0.27183(18) 0.067(2) Uani 1 1 d G . .
N4 N 0.7395(3) 0.4514(3) 0.32758(16) 0.1150(16) Uani 1 1 d DG . .
C20 C 0.8021(3) 0.4875(4) 0.34147(15) 0.1150(16) Uani 1 1 d DG . .
C19 C 0.8426(2) 0.5028(4) 0.2996(2) 0.1150(16) Uani 1 1 d DG . .
H19 H 0.8854 0.5274 0.3091 0.138 Uiso 1 1 calc R U .
C18 C 0.8206(3) 0.4820(4) 0.2438(2) 0.091(3) Uani 1 1 d G . .
H18 H 0.8483 0.4924 0.2152 0.110 Uiso 1 1 calc R U .
C21 C 0.8091(5) 0.4935(6) 0.4020(3) 0.1150(16) Uani 1 1 d D . .
H21 H 0.7741 0.4679 0.4199 0.138 Uiso 1 1 calc R U .
C22 C 0.8549(5) 0.5277(6) 0.4335(3) 0.1150(16) Uani 1 1 d D . .
H22 H 0.8877 0.5525 0.4125 0.138 Uiso 1 1 calc R U .
C23 C 0.8720(7) 0.5400(7) 0.4906(3) 0.1150(16) Uani 1 1 d D . .
C24 C 0.9354(6) 0.5793(7) 0.5059(4) 0.111(3) Uani 1 1 d . . .
H24 H 0.9615 0.5946 0.4768 0.133 Uiso 1 1 calc R U .
C25 C 0.9595(6) 0.5952(7) 0.5579(4) 0.110(4) Uani 1 1 d . . .
H25 H 1.0013 0.6239 0.5660 0.132 Uiso 1 1 calc R U .
C26 C 0.9234(5) 0.5697(5) 0.6012(3) 0.072(2) Uani 1 1 d . . .
C27 C 0.9499(5) 0.5846(7) 0.6610(3) 0.100(3) Uani 1 1 d . . .
H27 H 0.9919 0.6123 0.6698 0.120 Uiso 1 1 calc R U .
C28 C 0.9153(6) 0.5597(7) 0.7017(4) 0.100(3) Uani 1 1 d . . .
H28 H 0.9328 0.5669 0.7399 0.120 Uiso 1 1 calc R U .
C29 C 0.8517(6) 0.5219(7) 0.6880(4) 0.105(3) Uani 1 1 d . . .
H29 H 0.8265 0.5055 0.7175 0.126 Uiso 1 1 calc R U .
C30 C 0.8257(5) 0.5085(6) 0.6333(4) 0.088(3) Uani 1 1 d . . .
H30 H 0.7829 0.4833 0.6252 0.106 Uiso 1 1 calc R U .
C31 C 0.8616(5) 0.5313(5) 0.5906(3) 0.072(2) Uani 1 1 d . . .
C32 C 0.8363(6) 0.5174(6) 0.5324(4) 0.1150(16) Uani 1 1 d . . .
H32 H 0.7936 0.4918 0.5235 0.138 Uiso 1 1 calc R U .
C33 C 0.8693(4) 0.4097(6) 0.0317(3) 0.0578(19) Uani 1 1 d . . .
C34 C 0.8250(4) 0.3351(6) 0.0261(3) 0.0561(19) Uani 1 1 d . . .
H34 H 0.7806 0.3474 0.0305 0.067 Uiso 1 1 calc R U .
C35 C 0.8437(4) 0.2446(6) 0.0144(3) 0.066(2) Uani 1 1 d . . .
H35 H 0.8117 0.1952 0.0114 0.079 Uiso 1 1 calc R U .
C36 C 0.9071(5) 0.2210(6) 0.0069(3) 0.077(2) Uani 1 1 d . . .
H36 H 0.9196 0.1567 0.0000 0.092 Uiso 1 1 calc R U .
C37 C 0.9520(4) 0.2969(6) 0.0098(3) 0.071(2) Uani 1 1 d . . .
H37 H 0.9956 0.2844 0.0024 0.085 Uiso 1 1 calc R U .
C38 C 0.9345(4) 0.3900(6) 0.0231(3) 0.072(2) Uani 1 1 d . . .
H38 H 0.9662 0.4398 0.0264 0.086 Uiso 1 1 calc R U .
C39 C 0.8522(4) 0.5096(5) 0.0458(3) 0.064(2) Uani 1 1 d . . .
C40 C 0.8130(4) 0.5281(5) 0.0880(3) 0.060(2) Uani 1 1 d . . .
O1 O 0.7925(2) 0.4513(3) 0.11693(17) 0.0523(12) Uani 1 1 d . . .
C41 C 0.7996(4) 0.6227(5) 0.1064(4) 0.071(2) Uani 1 1 d . . .
C42 C 0.8245(5) 0.6974(6) 0.0745(5) 0.103(4) Uani 1 1 d . . .
H42 H 0.8141 0.7622 0.0824 0.124 Uiso 1 1 calc R U .
C43 C 0.8605(5) 0.6801(7) 0.0352(6) 0.126(4) Uani 1 1 d . . .
H43 H 0.8787 0.7331 0.0174 0.151 Uiso 1 1 calc R U .
C44 C 0.8748(4) 0.5863(6) 0.0170(4) 0.094(3) Uani 1 1 d . . .
H44 H 0.8991 0.5765 -0.0141 0.113 Uiso 1 1 calc R U .
C45 C 0.7637(4) 0.6522(5) 0.1531(3) 0.066(2) Uani 1 1 d . . .
C46 C 0.7022(4) 0.6116(5) 0.1633(3) 0.0580(19) Uani 1 1 d . . .
O2 O 0.6809(2) 0.5322(3) 0.13546(16) 0.0493(11) Uani 1 1 d . . .
C47 C 0.6639(5) 0.6514(5) 0.2026(3) 0.072(2) Uani 1 1 d . . .
C48 C 0.6903(6) 0.7302(7) 0.2343(4) 0.097(3) Uani 1 1 d . . .
H48 H 0.6650 0.7598 0.2604 0.117 Uiso 1 1 calc R U .
C49 C 0.7509(6) 0.7654(7) 0.2288(5) 0.112(4) Uani 1 1 d . . .
H49 H 0.7693 0.8141 0.2536 0.134 Uiso 1 1 calc R U .
C50 C 0.7850(5) 0.7303(6) 0.1874(5) 0.109(3) Uani 1 1 d . . .
H50 H 0.8251 0.7602 0.1816 0.130 Uiso 1 1 calc R U .
C51 C 0.5938(4) 0.6192(5) 0.2032(3) 0.061(2) Uani 1 1 d . . .
C52 C 0.5548(4) 0.5969(5) 0.1537(3) 0.066(2) Uani 1 1 d . . .
H52 H 0.5725 0.5976 0.1187 0.079 Uiso 1 1 calc R U .
C53 C 0.4902(5) 0.5737(6) 0.1560(4) 0.079(2) Uani 1 1 d . . .
H53 H 0.4632 0.5590 0.1223 0.095 Uiso 1 1 calc R U .
C54 C 0.4643(5) 0.5718(6) 0.2069(4) 0.086(3) Uani 1 1 d . . .
H54 H 0.4195 0.5558 0.2072 0.103 Uiso 1 1 calc R U .
C55 C 0.5003(5) 0.5918(6) 0.2564(4) 0.089(2) Uani 1 1 d . . .
H55 H 0.4818 0.5889 0.2911 0.107 Uiso 1 1 calc R U .
C56 C 0.5656(5) 0.6167(6) 0.2547(4) 0.089(2) Uani 1 1 d . . .
H56 H 0.5917 0.6324 0.2888 0.107 Uiso 1 1 calc R U .
C57 C 0.6388(4) 0.4287(5) -0.0269(3) 0.058(2) Uani 1 1 d . . .
C58 C 0.5951(4) 0.4853(6) -0.0029(3) 0.073(2) Uani 1 1 d . . .
H58 H 0.5722 0.4596 0.0260 0.087 Uiso 1 1 calc R U .
C59 C 0.5839(5) 0.5785(6) -0.0201(4) 0.084(3) Uani 1 1 d . . .
H59 H 0.5534 0.6163 -0.0028 0.101 Uiso 1 1 calc R U .
C60 C 0.6148(6) 0.6169(7) -0.0605(4) 0.102(3) Uani 1 1 d . . .
H60 H 0.6046 0.6807 -0.0727 0.122 Uiso 1 1 calc R U .
C61 C 0.6614(5) 0.5658(7) -0.0850(4) 0.097(3) Uani 1 1 d . . .
H61 H 0.6844 0.5948 -0.1130 0.117 Uiso 1 1 calc R U .
C62 C 0.6746(4) 0.4701(6) -0.0682(3) 0.077(2) Uani 1 1 d . . .
H62 H 0.7070 0.4339 -0.0842 0.092 Uiso 1 1 calc R U .
C63 C 0.6505(3) 0.3251(5) -0.0115(3) 0.0523(18) Uani 1 1 d . . .
C64 C 0.6587(3) 0.2940(5) 0.0445(2) 0.0406(16) Uani 1 1 d . . .
O3 O 0.6568(2) 0.3630(3) 0.08446(16) 0.0482(11) Uani 1 1 d . . .
C65 C 0.6683(3) 0.1982(5) 0.0584(2) 0.0433(16) Uani 1 1 d . . .
C66 C 0.6714(3) 0.1321(5) 0.0135(3) 0.0589(19) Uani 1 1 d . . .
H66 H 0.6784 0.0659 0.0218 0.071 Uiso 1 1 calc R U .
C67 C 0.6646(4) 0.1618(6) -0.0413(3) 0.069(2) Uani 1 1 d . . .
H67 H 0.6677 0.1164 -0.0706 0.082 Uiso 1 1 calc R U .
C68 C 0.6532(4) 0.2569(5) -0.0544(3) 0.065(2) Uani 1 1 d . . .
H68 H 0.6470 0.2766 -0.0927 0.078 Uiso 1 1 calc R U .
C69 C 0.6737(3) 0.1590(4) 0.1166(2) 0.0418(16) Uani 1 1 d . . .
C70 C 0.7148(3) 0.1987(4) 0.1621(2) 0.0420(16) Uani 1 1 d . . .
O4 O 0.7475(2) 0.2804(3) 0.15548(15) 0.0432(11) Uani 1 1 d . . .
C71 C 0.7228(3) 0.1514(4) 0.2151(2) 0.0436(16) Uani 1 1 d . . .
C72 C 0.6891(3) 0.0667(5) 0.2225(3) 0.0568(19) Uani 1 1 d . . .
H72 H 0.6954 0.0338 0.2575 0.068 Uiso 1 1 calc R U .
C73 C 0.6462(4) 0.0299(5) 0.1786(3) 0.066(2) Uani 1 1 d . . .
H73 H 0.6207 -0.0253 0.1845 0.079 Uiso 1 1 calc R U .
C74 C 0.6408(3) 0.0736(5) 0.1269(3) 0.0578(19) Uani 1 1 d . . .
H74 H 0.6136 0.0449 0.0967 0.069 Uiso 1 1 calc R U .
C75 C 0.7694(4) 0.1890(4) 0.2620(2) 0.0468(17) Uani 1 1 d . . .
C76 C 0.7505(4) 0.1936(5) 0.3175(3) 0.067(2) Uani 1 1 d . . .
H76 H 0.7077 0.1746 0.3237 0.080 Uiso 1 1 calc R U .
C77 C 0.7922(5) 0.2242(6) 0.3614(3) 0.079(2) Uani 1 1 d . . .
H77 H 0.7781 0.2270 0.3979 0.095 Uiso 1 1 calc R U .
C78 C 0.8553(6) 0.2518(7) 0.3537(3) 0.092(3) Uani 1 1 d . . .
H78 H 0.8846 0.2726 0.3848 0.111 Uiso 1 1 calc R U .
C79 C 0.8753(4) 0.2486(6) 0.3000(3) 0.079(2) Uani 1 1 d . . .
H79 H 0.9184 0.2672 0.2943 0.095 Uiso 1 1 calc R U .
C80 C 0.8322(4) 0.2184(5) 0.2548(3) 0.0573(19) Uani 1 1 d . . .
H80 H 0.8459 0.2177 0.2182 0.069 Uiso 1 1 calc R U .
C81 C 0.1688(14) 0.2141(15) 0.6242(9) 0.158(11) Uani 0.5 1 d D . P
H81A H 0.1783 0.2276 0.5858 0.237 Uiso 0.5 1 calc R U P
H81B H 0.2040 0.2396 0.6510 0.237 Uiso 0.5 1 calc R U P
H81C H 0.1275 0.2446 0.6308 0.237 Uiso 0.5 1 calc R U P
C82 C 0.1634(10) 0.1028(17) 0.6325(8) 0.178(15) Uani 0.5 1 d D . P
H82A H 0.1810 0.0685 0.6012 0.214 Uiso 0.5 1 calc R U P
H82B H 0.1888 0.0832 0.6683 0.214 Uiso 0.5 1 calc R U P
C83 C 0.0946(9) 0.0793(9) 0.6337(6) 0.080(6) Uani 0.5 1 d D . P
H83A H 0.0705 0.1044 0.5986 0.096 Uiso 0.5 1 calc R U P
H83B H 0.0789 0.1153 0.6653 0.096 Uiso 0.5 1 calc R U P
C84 C 0.0750(14) -0.0251(11) 0.6394(8) 0.22(2) Uani 0.5 1 d D . P
H84A H 0.1036 -0.0519 0.6717 0.261 Uiso 0.5 1 calc R U P
H84B H 0.0863 -0.0589 0.6054 0.261 Uiso 0.5 1 calc R U P
C85 C 0.0050(11) -0.0541(19) 0.6475(9) 0.138(10) Uani 0.5 1 d D . P
H85A H -0.0142 -0.0053 0.6703 0.208 Uiso 0.5 1 calc R U P
H85B H 0.0054 -0.1163 0.6668 0.208 Uiso 0.5 1 calc R U P
H85C H -0.0209 -0.0592 0.6107 0.208 Uiso 0.5 1 calc R U P

loop_
_atom_site_aniso_label
_atom_site_aniso_U_11
_atom_site_aniso_U_22
_atom_site_aniso_U_33
_atom_site_aniso_U_23
_atom_site_aniso_U_13
_atom_site_aniso_U_12
Ti1 0.0500(8) 0.0401(7) 0.0388(6) -0.0032(5) 0.0132(5) -0.0038(6)
N1 0.093(5) 0.039(3) 0.061(4) 0.000(3) 0.033(3) 0.008(3)
C1 0.076(6) 0.054(5) 0.105(6) 0.000(5) 0.055(5) 0.003(5)
C2 0.123(3) 0.060(2) 0.090(2) 0.019(2) 0.057(2) 0.033(2)
C3 0.123(3) 0.060(2) 0.090(2) 0.019(2) 0.057(2) 0.033(2)
N2 0.123(3) 0.060(2) 0.090(2) 0.019(2) 0.057(2) 0.033(2)
C4 0.093(7) 0.041(4) 0.070(5) 0.002(4) 0.032(5) 0.002(4)
C5 0.123(3) 0.060(2) 0.090(2) 0.019(2) 0.057(2) 0.033(2)
C6 0.123(3) 0.060(2) 0.090(2) 0.019(2) 0.057(2) 0.033(2)
C7 0.123(3) 0.060(2) 0.090(2) 0.019(2) 0.057(2) 0.033(2)
C8 0.125(9) 0.075(6) 0.101(7) 0.011(5) 0.055(7) -0.006(6)
C9 0.184(13) 0.104(8) 0.113(8) 0.027(7) 0.061(8) 0.011(8)
C10 0.169(6) 0.103(4) 0.105(3) 0.018(3) 0.068(3) 0.015(4)
C11 0.169(6) 0.103(4) 0.105(3) 0.018(3) 0.068(3) 0.015(4)
C12 0.169(6) 0.103(4) 0.105(3) 0.018(3) 0.068(3) 0.015(4)
C13 0.169(6) 0.103(4) 0.105(3) 0.018(3) 0.068(3) 0.015(4)
C14 0.169(6) 0.103(4) 0.105(3) 0.018(3) 0.068(3) 0.015(4)
C15 0.210(12) 0.089(7) 0.068(5) 0.018(5) 0.070(7) 0.012(7)
C16 0.142(10) 0.162(10) 0.069(6) 0.027(6) 0.044(6) -0.004(8)
N3 0.088(5) 0.039(3) 0.066(4) -0.009(3) 0.006(4) -0.003(3)
C17 0.128(8) 0.043(4) 0.034(4) -0.008(3) 0.025(4) 0.017(5)
N4 0.193(5) 0.071(2) 0.072(2) -0.028(2) -0.027(2) 0.040(3)
C20 0.193(5) 0.071(2) 0.072(2) -0.028(2) -0.027(2) 0.040(3)
C19 0.193(5) 0.071(2) 0.072(2) -0.028(2) -0.027(2) 0.040(3)
C18 0.110(8) 0.068(6) 0.093(6) -0.002(5) -0.005(6) -0.002(6)
C21 0.193(5) 0.071(2) 0.072(2) -0.028(2) -0.027(2) 0.040(3)
C22 0.193(5) 0.071(2) 0.072(2) -0.028(2) -0.027(2) 0.040(3)
C23 0.193(5) 0.071(2) 0.072(2) -0.028(2) -0.027(2) 0.040(3)
C24 0.183(11) 0.078(7) 0.071(6) -0.015(5) 0.012(6) -0.005(7)
C25 0.176(11) 0.090(7) 0.067(6) -0.021(5) 0.028(6) -0.044(7)
C26 0.098(7) 0.051(5) 0.064(5) -0.001(4) 0.001(5) -0.012(5)
C27 0.137(9) 0.105(7) 0.058(5) 0.003(5) 0.008(5) -0.033(7)
C28 0.141(9) 0.096(7) 0.057(5) 0.017(5) -0.011(6) -0.034(7)
C29 0.163(11) 0.083(7) 0.068(6) 0.002(5) 0.010(6) -0.022(7)
C30 0.099(8) 0.084(6) 0.084(6) -0.019(5) 0.015(6) -0.012(5)
C31 0.093(7) 0.044(4) 0.081(6) -0.007(4) 0.014(5) -0.006(5)
C32 0.193(5) 0.071(2) 0.072(2) -0.028(2) -0.027(2) 0.040(3)
C33 0.051(5) 0.068(5) 0.056(4) 0.022(4) 0.013(4) 0.007(5)
C34 0.053(5) 0.072(5) 0.047(4) -0.002(4) 0.021(3) -0.004(5)
C35 0.060(6) 0.076(6) 0.064(5) -0.010(4) 0.016(4) -0.020(5)
C36 0.082(7) 0.069(6) 0.082(6) 0.004(5) 0.022(5) -0.007(6)
C37 0.047(5) 0.078(6) 0.092(6) 0.016(5) 0.023(4) 0.018(5)
C38 0.065(6) 0.058(5) 0.098(6) 0.008(4) 0.028(5) -0.006(4)
C39 0.053(5) 0.053(5) 0.089(5) 0.021(4) 0.025(4) 0.013(4)
C40 0.048(5) 0.043(4) 0.094(5) 0.021(4) 0.025(4) 0.000(4)
O1 0.056(3) 0.039(2) 0.065(3) 0.008(2) 0.023(2) -0.003(2)
C41 0.052(5) 0.044(4) 0.118(7) 0.012(5) 0.019(5) 0.003(4)
C42 0.069(7) 0.059(5) 0.196(11) 0.031(6) 0.081(7) 0.011(5)
C43 0.103(9) 0.061(6) 0.225(13) 0.081(8) 0.069(9) 0.014(6)
C44 0.087(7) 0.067(6) 0.137(8) 0.052(6) 0.052(6) 0.011(5)
C45 0.057(6) 0.046(4) 0.096(6) -0.008(4) 0.013(5) 0.002(4)
C46 0.062(6) 0.044(4) 0.068(4) -0.006(4) 0.005(4) 0.007(4)
O2 0.054(3) 0.041(3) 0.056(3) -0.011(2) 0.018(2) -0.002(2)
C47 0.096(7) 0.055(5) 0.065(5) -0.021(4) 0.016(5) 0.011(5)
C48 0.117(9) 0.077(6) 0.097(7) -0.034(5) 0.009(6) 0.009(6)
C49 0.111(9) 0.080(7) 0.139(9) -0.059(7) -0.007(8) -0.013(7)
C50 0.098(8) 0.055(6) 0.172(10) -0.026(6) 0.015(8) -0.012(5)
C51 0.069(6) 0.046(4) 0.073(5) -0.005(4) 0.032(5) 0.010(4)
C52 0.069(6) 0.055(5) 0.078(5) 0.005(4) 0.021(5) 0.003(5)
C53 0.087(8) 0.064(5) 0.088(6) 0.000(5) 0.021(5) 0.014(5)
C54 0.083(7) 0.064(6) 0.118(8) 0.002(5) 0.041(6) 0.010(5)
C55 0.113(6) 0.070(4) 0.091(4) -0.010(4) 0.040(5) 0.014(5)
C56 0.113(6) 0.070(4) 0.091(4) -0.010(4) 0.040(5) 0.014(5)
C57 0.074(6) 0.062(5) 0.035(3) -0.003(4) -0.001(4) -0.002(4)
C58 0.099(7) 0.054(5) 0.066(5) 0.004(4) 0.015(5) 0.021(5)
C59 0.109(8) 0.074(6) 0.072(5) -0.011(5) 0.024(5) 0.008(6)
C60 0.160(11) 0.064(6) 0.081(6) -0.006(5) 0.013(7) -0.001(7)
C61 0.120(9) 0.086(7) 0.088(6) 0.012(6) 0.019(6) -0.023(6)
C62 0.095(7) 0.067(6) 0.070(5) 0.002(5) 0.017(5) -0.010(5)
C63 0.055(5) 0.048(4) 0.054(4) -0.007(4) 0.007(3) -0.006(4)
C64 0.027(4) 0.056(4) 0.040(3) -0.007(3) 0.009(3) -0.002(3)
O3 0.053(3) 0.048(3) 0.045(2) -0.014(2) 0.009(2) 0.006(2)
C65 0.040(4) 0.042(4) 0.047(4) -0.002(3) 0.001(3) 0.003(3)
C66 0.072(6) 0.048(4) 0.057(4) -0.009(4) 0.011(4) -0.005(4)
C67 0.086(6) 0.060(5) 0.059(5) -0.024(4) 0.005(4) 0.005(4)
C68 0.084(6) 0.066(5) 0.046(4) -0.016(4) 0.012(4) 0.003(4)
C69 0.034(4) 0.042(4) 0.051(4) -0.004(3) 0.013(3) -0.008(3)
C70 0.044(4) 0.038(4) 0.048(4) 0.001(3) 0.022(3) -0.006(3)
O4 0.047(3) 0.042(2) 0.042(2) -0.002(2) 0.012(2) -0.004(2)
C71 0.044(4) 0.045(4) 0.045(4) 0.002(3) 0.017(3) 0.000(3)
C72 0.056(5) 0.053(4) 0.062(4) 0.009(4) 0.013(4) -0.003(4)
C73 0.074(6) 0.051(4) 0.076(5) 0.008(4) 0.023(4) -0.017(4)
C74 0.055(5) 0.057(5) 0.062(4) -0.004(4) 0.009(4) -0.011(4)
C75 0.052(5) 0.046(4) 0.045(4) -0.001(3) 0.012(3) 0.009(4)
C76 0.074(6) 0.074(5) 0.054(4) 0.002(4) 0.017(4) -0.002(5)
C77 0.093(7) 0.090(6) 0.055(5) -0.008(5) 0.010(5) 0.005(6)
C78 0.120(9) 0.097(7) 0.055(5) -0.018(5) -0.010(6) 0.009(6)
C79 0.061(6) 0.094(7) 0.078(6) 0.000(5) -0.007(5) -0.005(5)
C80 0.051(5) 0.073(5) 0.047(4) -0.001(4) 0.001(4) -0.003(4)
C81 0.26(3) 0.089(16) 0.130(18) -0.043(14) 0.028(19) 0.060(19)
C82 0.13(2) 0.27(4) 0.123(18) -0.15(2) -0.038(16) 0.07(2)
C83 0.126(16) 0.049(9) 0.054(8) -0.005(7) -0.035(9) 0.063(10)
C84 0.44(5) 0.050(13) 0.120(18) -0.025(12) -0.16(3) 0.11(2)
C85 0.16(2) 0.118(19) 0.118(17) 0.009(14) -0.073(17) 0.033(18)

loop_
_atom_type_symbol
_atom_type_description
_atom_type_scat_dispersion_real
_atom_type_scat_dispersion_imag
_atom_type_scat_source
C C 0.0033 0.0016 'International Tables Vol C Tables 4.2.6.8 and 6.1.1.4'
H H 0.0000 0.0000 'International Tables Vol C Tables 4.2.6.8 and 6.1.1.4'
N N 0.0061 0.0033 'International Tables Vol C Tables 4.2.6.8 and 6.1.1.4'
O O 0.0106 0.0060 'International Tables Vol C Tables 4.2.6.8 and 6.1.1.4'
Ti Ti 0.2776 0.4457 'International Tables Vol C Tables 4.2.6.8 and 6.1.1.4'

loop_
_geom_angle_atom_site_label_1
_geom_angle_atom_site_label_2
_geom_angle_atom_site_label_3
_geom_angle
O1 Ti1 O3 112.43(19)
O1 Ti1 O2 90.20(19)
O3 Ti1 O2 91.37(18)
O1 Ti1 O4 94.47(18)
O3 Ti1 O4 89.74(17)
O2 Ti1 O4 174.38(18)
O1 Ti1 N3 88.7(2)
O3 Ti1 N3 158.9(2)
O2 Ti1 N3 88.15(17)
O4 Ti1 N3 88.83(16)
O1 Ti1 N1 159.2(2)
O3 Ti1 N1 88.2(2)
O2 Ti1 N1 86.77(17)
O4 Ti1 N1 87.75(16)
N3 Ti1 N1 70.62(19)
C1 N1 C4 120.0
C1 N1 Ti1 120.8(3)
C4 N1 Ti1 119.1(3)
N1 C1 C2 120.0
N1 C1 H1 120.0
C2 C1 H1 120.0
C1 C2 C3 120.0
C1 C2 H2 120.0
C3 C2 H2 120.0
N2 C3 C2 120.0
N2 C3 C5 123.4(5)
C2 C3 C5 116.6(5)
C3 N2 C4 120.0
C17 C4 N2 126.0(4)
C17 C4 N1 113.9(4)
N2 C4 N1 120.0
C6 C5 C3 119.8(9)
C6 C5 H5 120.1
C3 C5 H5 120.1
C5 C6 C7 128.4(10)
C5 C6 H6 115.8
C7 C6 H6 115.8
C16 C7 C8 119.6(9)
C16 C7 C6 119.0(10)
C8 C7 C6 121.4(9)
C9 C8 C7 124.0(10)
C9 C8 H8 118.0
C7 C8 H8 118.0
C10 C9 C8 120.4(12)
C10 C9 H9 119.7
C8 C9 H9 119.9
C9 C10 C11 122.4(8)
C9 C10 C15 117.3(8)
C11 C10 C15 120.0
C12 C11 C10 120.0
C12 C11 H11 120.0
C10 C11 H11 120.0
C11 C12 C13 120.0
C11 C12 H12 120.0
C13 C12 H12 120.0
C14 C13 C12 120.0
C14 C13 H13 120.0
C12 C13 H13 120.0
C13 C14 C15 120.0
C13 C14 H14 120.0
C15 C14 H14 120.0
C14 C15 C10 120.0
C14 C15 C16 116.6(7)
C10 C15 C16 123.4(7)
C7 C16 C15 115.2(9)
C7 C16 H16 122.3
C15 C16 H16 122.5
C17 N3 C18 120.0
C17 N3 Ti1 116.0(3)
C18 N3 Ti1 124.0(3)
C4 C17 N3 120.3(4)
C4 C17 N4 119.7(4)
N3 C17 N4 120.0
C20 N4 C17 120.0
C19 C20 N4 120.0
C19 C20 C21 135.5(5)
N4 C20 C21 104.4(5)
C20 C19 C18 120.0
C20 C19 H19 120.0
C18 C19 H19 120.0
C19 C18 N3 120.0
C19 C18 H18 120.0
N3 C18 H18 120.0
C22 C21 C20 128.3(9)
C22 C21 H21 115.9
C20 C21 H21 115.8
C21 C22 C23 138.1(11)
C21 C22 H22 111.0
C23 C22 H22 111.0
C32 C23 C22 127.2(12)
C32 C23 C24 117.5(8)
C22 C23 C24 115.3(11)
C25 C24 C23 123.4(10)
C25 C24 H24 118.3
C23 C24 H24 118.3
C24 C25 C26 119.3(10)
C24 C25 H25 120.4
C26 C25 H25 120.4
C31 C26 C25 121.7(8)
C31 C26 C27 117.5(8)
C25 C26 C27 120.8(9)
C28 C27 C26 120.2(9)
C28 C27 H27 119.9
C26 C27 H27 119.9
C27 C28 C29 119.3(9)
C27 C28 H28 120.3
C29 C28 H28 120.3
C30 C29 C28 121.7(9)
C30 C29 H29 119.1
C28 C29 H29 119.1
C29 C30 C31 119.7(9)
C29 C30 H30 120.1
C31 C30 H30 120.2
C30 C31 C26 121.4(8)
C30 C31 C32 121.5(9)
C26 C31 C32 117.1(9)
C23 C32 C31 121.1(11)
C23 C32 H32 119.4
C31 C32 H32 119.5
C34 C33 C38 118.1(7)
C34 C33 C39 123.7(7)
C38 C33 C39 118.1(7)
C35 C34 C33 121.2(7)
C35 C34 H34 119.4
C33 C34 H34 119.4
C34 C35 C36 123.0(8)
C34 C35 H35 118.5
C36 C35 H35 118.5
C35 C36 C37 116.4(8)
C35 C36 H36 121.8
C37 C36 H36 121.8
C38 C37 C36 121.7(8)
C38 C37 H37 119.2
C36 C37 H37 119.2
C37 C38 C33 119.5(7)
C37 C38 H38 120.3
C33 C38 H38 120.3
C44 C39 C40 118.6(7)
C44 C39 C33 120.6(7)
C40 C39 C33 120.9(6)
O1 C40 C39 117.6(6)
O1 C40 C41 119.1(7)
C39 C40 C41 123.0(7)
C40 O1 Ti1 138.3(4)
C42 C41 C40 114.7(8)
C42 C41 C45 116.7(7)
C40 C41 C45 128.6(7)
C43 C42 C41 121.9(8)
C43 C42 H42 119.0
C41 C42 H42 119.0
C42 C43 C44 123.7(8)
C42 C43 H43 118.2
C44 C43 H43 118.1
C39 C44 C43 117.7(9)
C39 C44 H44 121.2
C43 C44 H44 121.2
C50 C45 C46 115.6(8)
C50 C45 C41 120.6(8)
C46 C45 C41 123.5(7)
O2 C46 C47 118.6(7)
O2 C46 C45 119.2(6)
C47 C46 C45 122.2(7)
C46 O2 Ti1 127.9(4)
C48 C47 C46 116.9(8)
C48 C47 C51 122.6(8)
C46 C47 C51 119.8(7)
C49 C48 C47 122.3(9)
C49 C48 H48 118.8
C47 C48 H48 118.9
C48 C49 C50 119.5(9)
C48 C49 H49 120.3
C50 C49 H49 120.3
C49 C50 C45 123.2(10)
C49 C50 H50 118.4
C45 C50 H50 118.4
C52 C51 C56 118.6(8)
C52 C51 C47 121.5(7)
C56 C51 C47 119.8(8)
C53 C52 C51 119.4(8)
C53 C52 H52 120.3
C51 C52 H52 120.3
C52 C53 C54 120.6(8)
C52 C53 H53 119.7
C54 C53 H53 119.7
C55 C54 C53 122.5(9)
C55 C54 H54 118.7
C53 C54 H54 118.7
C54 C55 C56 117.6(9)
C54 C55 H55 121.2
C56 C55 H55 121.2
C55 C56 C51 121.4(9)
C55 C56 H56 119.3
C51 C56 H56 119.3
C58 C57 C62 118.4(7)
C58 C57 C63 123.0(7)
C62 C57 C63 118.6(7)
C59 C58 C57 121.0(8)
C59 C58 H58 119.5
C57 C58 H58 119.5
C60 C59 C58 121.3(9)
C60 C59 H59 119.3
C58 C59 H59 119.3
C59 C60 C61 121.1(9)
C59 C60 H60 119.5
C61 C60 H60 119.4
C60 C61 C62 119.2(9)
C60 C61 H61 120.4
C62 C61 H61 120.4
C61 C62 C57 118.9(8)
C61 C62 H62 120.5
C57 C62 H62 120.5
C68 C63 C64 118.7(6)
C68 C63 C57 119.3(6)
C64 C63 C57 122.1(6)
O3 C64 C65 121.8(5)
O3 C64 C63 116.4(6)
C65 C64 C63 121.8(6)
C64 O3 Ti1 133.9(4)
C64 C65 C66 117.4(6)
C64 C65 C69 124.9(5)
C66 C65 C69 117.7(6)
C67 C66 C65 121.4(7)
C67 C66 H66 119.3
C65 C66 H66 119.3
C66 C67 C68 120.4(7)
C66 C67 H67 119.8
C68 C67 H67 119.8
C67 C68 C63 120.3(7)
C67 C68 H68 119.8
C63 C68 H68 119.8
C74 C69 C70 117.2(6)
C74 C69 C65 119.1(5)
C70 C69 C65 123.5(5)
O4 C70 C69 120.5(5)
O4 C70 C71 119.2(5)
C69 C70 C71 120.3(5)
C70 O4 Ti1 130.2(4)
C72 C71 C70 119.7(6)
C72 C71 C75 119.6(6)
C70 C71 C75 120.6(5)
C71 C72 C73 120.1(6)
C71 C72 H72 119.9
C73 C72 H72 119.9
C74 C73 C72 119.8(6)
C74 C73 H73 120.1
C72 C73 H73 120.1
C73 C74 C69 122.7(6)
C73 C74 H74 118.7
C69 C74 H74 118.7
C80 C75 C76 117.2(6)
C80 C75 C71 123.0(6)
C76 C75 C71 119.8(6)
C77 C76 C75 121.6(8)
C77 C76 H76 119.2
C75 C76 H76 119.2
C76 C77 C78 120.6(8)
C76 C77 H77 119.7
C78 C77 H77 119.7
C77 C78 C79 119.4(8)
C77 C78 H78 120.3
C79 C78 H78 120.3
C80 C79 C78 119.9(8)
C80 C79 H79 120.0
C78 C79 H79 120.0
C75 C80 C79 121.3(7)
C75 C80 H80 119.3
C79 C80 H80 119.4
C82 C81 H81A 109.5
C82 C81 H81B 109.5
H81A C81 H81B 109.5
C82 C81 H81C 109.4
H81A C81 H81C 109.5
H81B C81 H81C 109.5
C83 C82 C81 107.9(19)
C83 C82 H82A 110.1
C81 C82 H82A 110.1
C83 C82 H82B 110.2
C81 C82 H82B 110.1
H82A C82 H82B 108.5
C82 C83 C84 119.0(17)
C82 C83 H83A 107.6
C84 C83 H83A 107.6
C82 C83 H83B 107.5
C84 C83 H83B 107.6
H83A C83 H83B 107.0
C83 C84 C85 122(2)
C83 C84 H84A 106.8
C85 C84 H84A 106.8
C83 C84 H84B 106.8
C85 C84 H84B 106.9
H84A C84 H84B 106.7
C84 C85 H85A 109.6
C84 C85 H85B 109.4
H85A C85 H85B 109.5
C84 C85 H85C 109.4
H85A C85 H85C 109.5
H85B C85 H85C 109.5

loop_
_geom_bond_atom_site_label_1
_geom_bond_atom_site_label_2
_geom_bond_distance
Ti1 O1 1.848(4)
Ti1 O3 1.853(4)
Ti1 O2 1.881(4)
Ti1 O4 1.896(4)
Ti1 N3 2.238(3)
Ti1 N1 2.242(4)
N1 C1 1.3900
N1 C4 1.3900
C1 C2 1.3900
C1 H1 0.9500
C2 C3 1.3900
C2 H2 0.9500
C3 N2 1.3900
C3 C5 1.482(8)
N2 C4 1.3900
C4 C17 1.323(6)
C5 C6 1.277(9)
C5 H5 0.9500
C6 C7 1.511(10)
C6 H6 0.9500
C7 C16 1.343(10)
C7 C8 1.391(11)
C8 C9 1.354(11)
C8 H8 0.9500
C9 C10 1.335(10)
C9 H9 0.9500
C10 C11 1.3900
C10 C15 1.3900
C11 C12 1.3900
C11 H11 0.9500
C12 C13 1.3900
C12 H12 0.9500
C13 C14 1.3900
C13 H13 0.9500
C14 C15 1.3900
C14 H14 0.9500
C15 C16 1.469(9)
C16 H16 0.9500
N3 C17 1.3900
N3 C18 1.3900
C17 N4 1.3900
N4 C20 1.3900
C20 C19 1.3900
C20 C21 1.439(6)
C19 C18 1.3900
C19 H19 0.9500
C18 H18 0.9500
C21 C22 1.237(8)
C21 H21 0.9500
C22 C23 1.381(7)
C22 H22 0.9500
C23 C32 1.343(14)
C23 C24 1.428(15)
C24 C25 1.305(12)
C24 H24 0.9500
C25 C26 1.386(11)
C25 H25 0.9500
C26 C31 1.380(11)
C26 C27 1.488(11)
C27 C28 1.315(11)
C27 H27 0.9500
C28 C29 1.417(13)
C28 H28 0.9500
C29 C30 1.370(11)
C29 H29 0.9500
C30 C31 1.362(11)
C30 H30 0.9500
C31 C32 1.445(11)
C32 H32 0.9500
C33 C34 1.380(9)
C33 C38 1.408(10)
C33 C39 1.482(10)
C34 C35 1.354(10)
C34 H34 0.9500
C35 C36 1.380(10)
C35 H35 0.9500
C36 C37 1.402(10)
C36 H36 0.9500
C37 C38 1.392(10)
C37 H37 0.9500
C38 H38 0.9500
C39 C44 1.379(10)
C39 C40 1.385(9)
C40 O1 1.364(7)
C40 C41 1.425(10)
C41 C42 1.418(11)
C41 C45 1.466(10)
C42 C43 1.283(12)
C42 H42 0.9500
C43 C44 1.418(13)
C43 H43 0.9500
C44 H44 0.9500
C45 C50 1.403(11)
C45 C46 1.432(10)
C46 O2 1.338(7)
C46 C47 1.408(10)
C47 C48 1.408(11)
C47 C51 1.513(11)
C48 C49 1.362(13)
C48 H48 0.9500
C49 C50 1.367(13)
C49 H49 0.9500
C50 H50 0.9500
C51 C52 1.389(10)
C51 C56 1.421(10)
C52 C53 1.377(10)
C52 H52 0.9500
C53 C54 1.383(11)
C53 H53 0.9500
C54 C55 1.355(12)
C54 H54 0.9500
C55 C56 1.395(12)
C55 H55 0.9500
C56 H56 0.9500
C57 C58 1.369(10)
C57 C62 1.420(10)
C57 C63 1.500(9)
C58 C59 1.373(11)
C58 H58 0.9500
C59 C60 1.327(12)
C59 H59 0.9500
C60 C61 1.378(13)
C60 H60 0.9500
C61 C62 1.408(11)
C61 H61 0.9500
C62 H62 0.9500
C63 C68 1.403(9)
C63 C64 1.399(8)
C64 O3 1.358(7)
C64 C65 1.382(8)
C65 C66 1.419(8)
C65 C69 1.489(8)
C66 C67 1.367(9)
C66 H66 0.9500
C67 C68 1.374(9)
C67 H67 0.9500
C68 H68 0.9500
C69 C74 1.403(9)
C69 C70 1.415(8)
C70 O4 1.340(7)
C70 C71 1.422(8)
C71 C72 1.389(9)
C71 C75 1.487(9)
C72 C73 1.393(9)
C72 H72 0.9500
C73 C74 1.371(9)
C73 H73 0.9500
C74 H74 0.9500
C75 C80 1.387(9)
C75 C76 1.424(9)
C76 C77 1.350(10)
C76 H76 0.9500
C77 C78 1.390(11)
C77 H77 0.9500
C78 C79 1.392(11)
C78 H78 0.9500
C79 C80 1.387(9)
C79 H79 0.9500
C80 H80 0.9500
C81 C82 1.565(18)
C81 H81A 0.9800
C81 H81B 0.9800
C81 H81C 0.9800
C82 C83 1.461(16)
C82 H82A 0.9900
C82 H82B 0.9900
C83 C84 1.517(16)
C83 H83A 0.9900
C83 H83B 0.9900
C84 C85 1.531(18)
C84 H84A 0.9900
C84 H84B 0.9900
C85 H85A 0.9800
C85 H85B 0.9800
C85 H85C 0.9800

loop_
_platon_squeeze_void_nr
_platon_squeeze_void_average_x
_platon_squeeze_void_average_y
_platon_squeeze_void_average_z
_platon_squeeze_void_volume
_platon_squeeze_void_count_electrons
_platon_squeeze_void_content
1 -0.010 0.217 0.186 108 7 ' '
2 0.990 0.283 0.686 108 7 ' '
3 1.010 0.717 0.314 108 7 ' '
4 0.010 0.783 0.814 108 7 ' '
